data_2241316
loop_
_publ_author_name
'Geng, Caiwei'
'Hao, Xiang'
'Jiao, Peng'

_publ_section_title
;
 Crystal structure of
 nitridobis(trimethylsilanolato)[1,1,1-trimethyl-<i>N</i>-(trimethylsilyl)silanaminato]molybdenum(VI)
;
_journal_coeditor_code XU5878
_journal_issue 12
_journal_name_full 'Acta Crystallographica Section E'
_journal_page_first 1497
_journal_page_last 1500
_journal_paper_doi 10.1107/S2056989015021192
_journal_volume 71
_journal_year 2015
_chemical_formula_iupac '[Mo (C6 H18 N Si2) (C3 H9 O Si)2 N]'
_chemical_formula_moiety 'C12 H36 Mo N2 O2 Si4'
_chemical_formula_sum 'C12 H36 Mo N2 O2 Si4'
_chemical_formula_weight 448.73
_chemical_name_systematic
Nitridobis(trimethylsilanolato)[1,1,1-trimethyl-<i>N</i>-(trimethylsilyl)silanaminato]molybdenum(VI)
_space_group_crystal_system orthorhombic
_space_group_IT_number 62
_space_group_name_Hall '-P 2ac 2n'
_space_group_name_H-M_alt 'P n m a'
_symmetry_space_group_name_Hall '-P 2ac 2n'
_symmetry_space_group_name_H-M 'P n m a'
_atom_sites_solution_hydrogens geom
_audit_creation_method SHELXL-2014/7
_cell_angle_alpha 90
_cell_angle_beta 90
_cell_angle_gamma 90
_cell_formula_units_Z 4
_cell_length_a 10.685(2)
_cell_length_b 18.236(4)
_cell_length_c 13.228(3)
_cell_measurement_reflns_used 8012
_cell_measurement_temperature 248(2)
_cell_measurement_theta_max 27.44
_cell_measurement_theta_min 2.45
_cell_volume 2577.5(9)
_computing_cell_refinement
;
CrystalClear (Rigaku, 2008)
;
_computing_data_collection
;
CrystalClear (Rigaku, 2008)
;
_computing_data_reduction
;
CrystalClear (Rigaku, 2008)
;
_computing_molecular_graphics
;
<i>OLEX2</i> (Dolomanov <i>et al.</i>,  2009)
;
_computing_publication_material
;
<i>CIFTAB</i> (Sheldrick, 2008)
;
_computing_structure_refinement
;
SHELXL2014 (Sheldrick, 2015)
;
_computing_structure_solution
;
SHELXS2013 (Sheldrick, 2008)
;
_diffrn_ambient_temperature 248(2)
_diffrn_detector_area_resol_mean 28.5714
_diffrn_measured_fraction_theta_full 0.995
_diffrn_measured_fraction_theta_max 0.987
_diffrn_measurement_device_type 'Rigaku Saturn724+ CCD'
_diffrn_measurement_method '\w scans at fixed \c = 45\%'
_diffrn_radiation_type MoK\a
_diffrn_radiation_wavelength 0.71073
_diffrn_reflns_av_R_equivalents 0.0456
_diffrn_reflns_limit_h_max 13
_diffrn_reflns_limit_h_min -9
_diffrn_reflns_limit_k_max 12
_diffrn_reflns_limit_k_min -23
_diffrn_reflns_limit_l_max 17
_diffrn_reflns_limit_l_min -17
_diffrn_reflns_number 9635
_diffrn_reflns_theta_full 25.242
_diffrn_reflns_theta_max 27.443
_diffrn_reflns_theta_min 3.317
_exptl_absorpt_coefficient_mu 0.699
_exptl_absorpt_correction_T_max 1.000
_exptl_absorpt_correction_T_min 0.417
_exptl_absorpt_correction_type multi-scan
_exptl_absorpt_process_details
;
(CrystalClear; Rigaku, 2008)
;
_exptl_crystal_colour colorless
_exptl_crystal_density_diffrn 1.156
_exptl_crystal_description block
_exptl_crystal_F_000 944
_exptl_crystal_size_max 0.500
_exptl_crystal_size_mid 0.450
_exptl_crystal_size_min 0.420
_refine_diff_density_max 0.723
_refine_diff_density_min -0.734
_refine_ls_extinction_method none
_refine_ls_goodness_of_fit_ref 1.188
_refine_ls_hydrogen_treatment constr
_refine_ls_matrix_type full
_refine_ls_number_parameters 106
_refine_ls_number_reflns 2995
_refine_ls_number_restraints 51
_refine_ls_restrained_S_all 1.246
_refine_ls_R_factor_all 0.0727
_refine_ls_R_factor_gt 0.0679
_refine_ls_shift/su_max 0.003
_refine_ls_shift/su_mean 0.000
_refine_ls_structure_factor_coef Fsqd
_refine_ls_weighting_details 'w=1/[\s^2^(Fo^2^)+(0.0923P)^2^+2.6590P] where P=(Fo^2^+2Fc^2^)/3'
_refine_ls_weighting_scheme calc
_refine_ls_wR_factor_gt 0.1914
_refine_ls_wR_factor_ref 0.1952
_reflns_number_gt 2801
_reflns_number_total 2995
_reflns_threshold_expression 'I > 2\s(I)'
_cod_data_source_file xu5878sup1.cif
_cod_data_source_block I
_cod_database_code 2241316
_shelx_space_group_comment
;
The symmetry employed for this shelxl refinement is uniquely defined
by the following loop, which should always be used as a source of
symmetry information in preference to the above space-group names.
They are only intended as comments.
;
_shelx_estimated_absorpt_t_min 0.721
_shelx_estimated_absorpt_t_max 0.758

loop_
_symmetry_equiv_pos_as_xyz
'x, y, z'
'-x+1/2, -y, z+1/2'
'-x, y+1/2, -z'
'x+1/2, -y+1/2, -z+1/2'
'-x, -y, -z'
'x-1/2, y, -z-1/2'
'x, -y-1/2, z'
'-x-1/2, y-1/2, z-1/2'

loop_
_atom_site_type_symbol
_atom_site_label
_atom_site_fract_x
_atom_site_fract_y
_atom_site_fract_z
_atom_site_U_iso_or_equiv
_atom_site_adp_type
_atom_site_calc_flag
_atom_site_occupancy
Mo Mo1 0.66543(5) 0.7500 0.47814(4) 0.0529(2) Uani d 1
Si Si1 0.7956(2) 0.58706(10) 0.44615(17) 0.0902(6) Uani d 1
Si Si2 0.39517(18) 0.7500 0.39202(15) 0.0622(5) Uani d 1
Si Si3 0.4241(2) 0.7500 0.62778(19) 0.1028(10) Uani d 1
O O1 0.7220(3) 0.66325(17) 0.4154(3) 0.0663(8) Uani d 1
N N1 0.7248(6) 0.7500 0.5919(5) 0.0750(17) Uani d 1
N N2 0.4871(6) 0.7500 0.5029(4) 0.0657(15) Uani d 1
C C1 0.9544(8) 0.6185(7) 0.4818(10) 0.196(6) Uani d 1
H H1A 1.0049 0.5767 0.5013 0.294 Uiso calc 1
H H1B 0.9929 0.6430 0.4246 0.294 Uiso calc 1
H H1C 0.9485 0.6524 0.5381 0.294 Uiso calc 1
C C2 0.7505(14) 0.5537(6) 0.5716(7) 0.203(6) Uani d 1
H H2A 0.7959 0.5089 0.5866 0.305 Uiso calc 1
H H2B 0.7705 0.5906 0.6219 0.305 Uiso calc 1
H H2C 0.6613 0.5439 0.5728 0.305 Uiso calc 1
C C3 0.8115(14) 0.5296(6) 0.3335(8) 0.255(8) Uani d 1
H H3A 0.8547 0.4846 0.3510 0.383 Uiso calc 1
H H3B 0.7291 0.5180 0.3072 0.383 Uiso calc 1
H H3C 0.8590 0.5558 0.2825 0.383 Uiso calc 1
C C4 0.4993(7) 0.7500 0.2804(5) 0.080(2) Uani d 1
H H4A 0.4491 0.7500 0.2193 0.119 Uiso d 1
H H4B 0.5517 0.7066 0.2817 0.119 Uiso d 1
C C5 0.2968(7) 0.6661(4) 0.3858(7) 0.117(3) Uani d 1
H H5A 0.2470 0.6670 0.3245 0.175 Uiso calc 1
H H5B 0.3502 0.6231 0.3855 0.175 Uiso calc 1
H H5C 0.2419 0.6644 0.4441 0.175 Uiso calc 1
C C6 0.2517(7) 0.7500 0.6258(11) 0.170(6) Uani d 1
H H6A 0.2202 0.7500 0.6945 0.255 Uiso d 1
H H6B 0.2221 0.7066 0.5908 0.255 Uiso d 1
C C7 0.4771(8) 0.6677(4) 0.6971(6) 0.143(3) Uani d 1
H H7A 0.4424 0.6682 0.7648 0.214 Uiso calc 1
H H7B 0.4490 0.6240 0.6619 0.214 Uiso calc 1
H H7C 0.5678 0.6676 0.7009 0.214 Uiso calc 1

loop_
_atom_site_aniso_label
_atom_site_aniso_U_11
_atom_site_aniso_U_22
_atom_site_aniso_U_33
_atom_site_aniso_U_12
_atom_site_aniso_U_13
_atom_site_aniso_U_23
Mo1 0.0528(4) 0.0577(4) 0.0483(3) 0.000 -0.0068(2) 0.000
Si1 0.1046(13) 0.0658(9) 0.1000(13) 0.0228(9) 0.0059(11) 0.0208(9)
Si2 0.0523(10) 0.0781(12) 0.0563(10) 0.000 -0.0071(8) 0.000
Si3 0.0779(16) 0.177(3) 0.0534(12) 0.000 0.0106(11) 0.000
O1 0.073(2) 0.0543(17) 0.072(2) 0.0035(16) -0.0098(17) 0.0003(15)
N1 0.078(4) 0.085(4) 0.062(3) 0.000 -0.020(3) 0.000
N2 0.051(3) 0.097(4) 0.049(3) 0.000 -0.007(2) 0.000
C1 0.134(8) 0.189(11) 0.265(13) 0.050(9) -0.032(8) 0.061(9)
C2 0.261(13) 0.140(8) 0.209(11) 0.017(9) 0.030(11) 0.097(8)
C3 0.394(17) 0.138(8) 0.233(14) 0.132(10) -0.047(11) -0.063(9)
C4 0.069(4) 0.119(6) 0.050(3) 0.000 -0.010(3) 0.000
C5 0.100(5) 0.128(6) 0.121(6) -0.041(5) -0.012(5) -0.001(5)
C6 0.116(9) 0.294(15) 0.101(8) 0.000 0.035(7) 0.000
C7 0.176(8) 0.173(8) 0.080(4) -0.033(7) 0.018(5) 0.043(5)

loop_
_atom_type_symbol
_atom_type_description
_atom_type_scat_dispersion_real
_atom_type_scat_dispersion_imag
_atom_type_scat_source
C C 0.0033 0.0016 'International Tables Vol C Tables 4.2.6.8 and 6.1.1.4'
H H 0.0000 0.0000 'International Tables Vol C Tables 4.2.6.8 and 6.1.1.4'
N N 0.0061 0.0033 'International Tables Vol C Tables 4.2.6.8 and 6.1.1.4'
O O 0.0106 0.0060 'International Tables Vol C Tables 4.2.6.8 and 6.1.1.4'
Si Si 0.0817 0.0704 'International Tables Vol C Tables 4.2.6.8 and 6.1.1.4'
Mo Mo -1.6832 0.6857 'International Tables Vol C Tables 4.2.6.8 and 6.1.1.4'

loop_
_geom_angle_atom_site_label_1
_geom_angle_atom_site_label_2
_geom_angle_atom_site_label_3
_geom_angle_site_symmetry_1
_geom_angle_site_symmetry_3
_geom_angle
N1 Mo1 O1 . 7_575 106.33(16)
N1 Mo1 O1 . . 106.34(16)
O1 Mo1 O1 7_575 . 114.0(2)
N1 Mo1 N2 . . 103.1(3)
O1 Mo1 N2 7_575 . 112.98(13)
O1 Mo1 N2 . . 112.98(13)
O1 Si1 C3 . . 109.0(4)
O1 Si1 C2 . . 112.2(4)
C3 Si1 C2 . . 124.9(6)
O1 Si1 C1 . . 103.8(4)
C3 Si1 C1 . . 107.4(7)
C2 Si1 C1 . . 96.5(6)
N2 Si2 C4 . . 109.2(3)
N2 Si2 C5 . . 110.6(3)
C4 Si2 C5 . . 107.8(3)
N2 Si2 C5 . 7_575 110.6(3)
C4 Si2 C5 . 7_575 107.8(3)
C5 Si2 C5 . 7_575 110.9(5)
N2 Si3 C6 . . 111.3(5)
N2 Si3 C7 . 7_575 110.1(3)
C6 Si3 C7 . 7_575 108.3(4)
N2 Si3 C7 . . 110.1(3)
C6 Si3 C7 . . 108.3(4)
C7 Si3 C7 7_575 . 108.6(6)
Si1 O1 Mo1 . . 138.7(2)
Si2 N2 Si3 . . 124.0(4)
Si2 N2 Mo1 . . 114.0(3)
Si3 N2 Mo1 . . 121.9(3)
Si1 C1 H1A . . 109.5
Si1 C1 H1B . . 109.5
H1A C1 H1B . . 109.5
Si1 C1 H1C . . 109.5
H1A C1 H1C . . 109.5
H1B C1 H1C . . 109.5
Si1 C2 H2A . . 109.5
Si1 C2 H2B . . 109.5
H2A C2 H2B . . 109.5
Si1 C2 H2C . . 109.5
H2A C2 H2C . . 109.5
H2B C2 H2C . . 109.5
Si1 C3 H3A . . 109.5
Si1 C3 H3B . . 109.5
H3A C3 H3B . . 109.5
Si1 C3 H3C . . 109.5
H3A C3 H3C . . 109.5
H3B C3 H3C . . 109.5
Si2 C4 H4A . . 109.5
Si2 C4 H4B . . 109.5
H4A C4 H4B . . 109.5
Si2 C5 H5A . . 109.5
Si2 C5 H5B . . 109.5
H5A C5 H5B . . 109.5
Si2 C5 H5C . . 109.5
H5A C5 H5C . . 109.5
H5B C5 H5C . . 109.5
Si3 C6 H6A . . 109.5
Si3 C6 H6B . . 109.5
H6A C6 H6B . . 109.5
Si3 C7 H7A . . 109.5
Si3 C7 H7B . . 109.5
H7A C7 H7B . . 109.5
Si3 C7 H7C . . 109.5
H7A C7 H7C . . 109.5
H7B C7 H7C . . 109.5

loop_
_geom_bond_atom_site_label_1
_geom_bond_atom_site_label_2
_geom_bond_site_symmetry_2
_geom_bond_distance
_geom_bond_publ_flag
Mo1 N1 . 1.633(6) y
Mo1 N2 . 1.934(7) y
Mo1 O1 7_575 1.886(3) ?
Mo1 O1 . 1.886(3) y
Si1 O1 . 1.648(4) ?
Si1 C3 . 1.830(8) ?
Si1 C2 . 1.832(7) ?
Si1 C1 . 1.852(8) ?
Si2 N2 . 1.766(6) ?
Si2 C4 . 1.849(6) ?
Si2 C5 . 1.859(6) ?
Si2 C5 7_575 1.859(6) ?
Si3 N2 . 1.783(7) ?
Si3 C6 . 1.842(8) ?
Si3 C7 7_575 1.848(6) ?
Si3 C7 . 1.848(6) ?
C1 H1A . 0.9700 ?
C1 H1B . 0.9700 ?
C1 H1C . 0.9700 ?
C2 H2A . 0.9700 ?
C2 H2B . 0.9700 ?
C2 H2C . 0.9700 ?
C3 H3A . 0.9700 ?
C3 H3B . 0.9700 ?
C3 H3C . 0.9700 ?
C4 H4A . 0.9700 ?
C4 H4B . 0.9700 ?
C5 H5A . 0.9700 ?
C5 H5B . 0.9700 ?
C5 H5C . 0.9700 ?
C6 H6A . 0.9700 ?
C6 H6B . 0.9700 ?
C7 H7A . 0.9700 ?
C7 H7B . 0.9700 ?
C7 H7C . 0.9700 ?

loop_
_geom_torsion_atom_site_label_1
_geom_torsion_atom_site_label_2
_geom_torsion_atom_site_label_3
_geom_torsion_atom_site_label_4
_geom_torsion_site_symmetry_1
_geom_torsion
C3 Si1 O1 Mo1 . 179.5(6)
C2 Si1 O1 Mo1 . 36.8(7)
C1 Si1 O1 Mo1 . -66.3(6)
N1 Mo1 O1 Si1 . 9.5(4)
O1 Mo1 O1 Si1 7_575 126.4(3)
N2 Mo1 O1 Si1 . -102.8(4)
C4 Si2 N2 Si3 . 180.000000
C5 Si2 N2 Si3 . -61.6(3)
C5 Si2 N2 Si3 7_575 61.6(3)
C4 Si2 N2 Mo1 . 0.000000
C5 Si2 N2 Mo1 . 118.4(3)
C5 Si2 N2 Mo1 7_575 -118.4(3)
C6 Si3 N2 Si2 . 0.0000(10)
C7 Si3 N2 Si2 7_575 -120.1(3)
C7 Si3 N2 Si2 . 120.1(3)
C6 Si3 N2 Mo1 . 180.000000
C7 Si3 N2 Mo1 7_575 59.9(3)
C7 Si3 N2 Mo1 . -59.9(3)

_cod_database_fobs_code 2241316
